data_7111548
loop_
_publ_author_name
'Bolink, Henk J.'
'De Angelis, Filippo'
'Baranoff, Etienne'
'Klein, C\'edric'
'Fantacci, Simona'
'Coronado, Eugenio'
'Sessolo, Michele'
'Kalyanasundaram, K.'
'Gr\"atzel, Michael'
'Nazeeruddin, Md. K.'

_publ_section_title
;
 White-light phosphorescence emission from a single molecule: application
 to OLED
;
_journal_issue 31
_journal_name_full 'Chemical Communications'
_journal_page_first 4672
_journal_page_last 4674
_journal_paper_doi 10.1039/b908946b
_journal_year 2009
_chemical_formula_moiety 'C25 H25 Ir N4 O2, C H2 Cl2'
_chemical_formula_sum 'C26 H27 Cl2 Ir N4 O2'
_chemical_formula_weight 690.62
_chemical_name_systematic
;
?
;
_space_group_IT_number 2
_symmetry_cell_setting triclinic
_symmetry_space_group_name_Hall '-P 1'
_symmetry_space_group_name_H-M 'P -1'
_atom_sites_solution_hydrogens geom
_atom_sites_solution_primary direct
_atom_sites_solution_secondary difmap
_audit_creation_method SHELXL-97
_cell_angle_alpha 105.916(6)
_cell_angle_beta 90.915(6)
_cell_angle_gamma 93.309(5)
_cell_formula_units_Z 2
_cell_length_a 9.5352(5)
_cell_length_b 9.6023(6)
_cell_length_c 15.1243(12)
_cell_measurement_reflns_used 87
_cell_measurement_temperature 100(2)
_cell_measurement_theta_max 21.414
_cell_measurement_theta_min 4.262
_cell_volume 1328.74(16)
_computing_cell_refinement 'Dirax/lsq (Duisenberg & Schreurs, 1989-2000)'
_computing_data_collection 'Collect (Bruker AXS BV, 1997-2004)'
_computing_data_reduction 'EvalCCD (Duisenberg & Schreurs, 1990-2000)'
_computing_molecular_graphics 'Bruker SHELXTL'
_computing_publication_material 'Bruker SHELXTL'
_computing_structure_refinement 'SHELXL-97 (Sheldrick, 1997)'
_computing_structure_solution 'SHELXS-97 (Sheldrick, 1990)'
_diffrn_ambient_temperature 100(2)
_diffrn_measured_fraction_theta_full 0.991
_diffrn_measured_fraction_theta_max 0.991
_diffrn_measurement_device_type 'Bruker APEX II CCD'
_diffrn_measurement_method 'phi and omega scans'
_diffrn_radiation_monochromator graphite
_diffrn_radiation_source 'fine-focus sealed tube'
_diffrn_radiation_type MoK\a
_diffrn_radiation_wavelength 0.71073
_diffrn_reflns_av_R_equivalents 0.0323
_diffrn_reflns_av_sigmaI/netI 0.0246
_diffrn_reflns_limit_h_max 12
_diffrn_reflns_limit_h_min -12
_diffrn_reflns_limit_k_max 12
_diffrn_reflns_limit_k_min -12
_diffrn_reflns_limit_l_max 19
_diffrn_reflns_limit_l_min -19
_diffrn_reflns_number 29244
_diffrn_reflns_theta_full 27.50
_diffrn_reflns_theta_max 27.50
_diffrn_reflns_theta_min 3.47
_exptl_absorpt_coefficient_mu 5.255
_exptl_absorpt_correction_T_max 1.0000
_exptl_absorpt_correction_T_min 0.5399
_exptl_absorpt_correction_type multi-scan
_exptl_absorpt_process_details 'SADABS V2.10 (Sheldrick, 2003)'
_exptl_crystal_colour yellow
_exptl_crystal_density_diffrn 1.726
_exptl_crystal_density_method 'not measured'
_exptl_crystal_description prismatic
_exptl_crystal_F_000 676
_exptl_crystal_size_max 0.41
_exptl_crystal_size_mid 0.39
_exptl_crystal_size_min 0.34
_refine_diff_density_max 0.707
_refine_diff_density_min -0.628
_refine_diff_density_rms 0.092
_refine_ls_extinction_coef 0.00233(15)
_refine_ls_extinction_expression Fc^*^=kFc[1+0.001xFc^2^\l^3^/sin(2\q)]^-1/4^
_refine_ls_extinction_method SHELXL
_refine_ls_goodness_of_fit_ref 1.141
_refine_ls_hydrogen_treatment riding
_refine_ls_matrix_type full
_refine_ls_number_parameters 317
_refine_ls_number_reflns 6046
_refine_ls_number_restraints 0
_refine_ls_restrained_S_all 1.141
_refine_ls_R_factor_all 0.0213
_refine_ls_R_factor_gt 0.0178
_refine_ls_shift/su_max 0.002
_refine_ls_shift/su_mean 0.000
_refine_ls_structure_factor_coef Fsqd
_refine_ls_weighting_details 'calc w=1/[\s^2^(Fo^2^)+(0.0090P)^2^+1.2766P] where P=(Fo^2^+2Fc^2^)/3'
_refine_ls_weighting_scheme calc
_refine_ls_wR_factor_gt 0.0371
_refine_ls_wR_factor_ref 0.0387
_reflns_number_gt 5670
_reflns_number_total 6046
_reflns_threshold_expression >2sigma(I)
_cod_data_source_file b908946bsup1.cif
_cod_data_source_block n966
_cod_depositor_comments
;
The following automatic conversions were performed:

'_symmetry_cell_setting' value 'Triclinic' changed to 'triclinic'
according to /home/saulius/struct/CIF-dictionaries/cif_core.dic
dictionary named 'cif_core.dic' version 2.4.2 from 2011-04-26.

Automatic conversion script
Id: cif_fix_values 1891 2012-01-12 08:04:46Z andrius 
;
_cod_original_cell_volume 1328.75(15)
_cod_original_sg_symbol_H-M P-1
_cod_database_code 7111548

loop_
_symmetry_equiv_pos_as_xyz
'x, y, z'
'-x, -y, -z'

loop_
_atom_site_label
_atom_site_type_symbol
_atom_site_fract_x
_atom_site_fract_y
_atom_site_fract_z
_atom_site_U_iso_or_equiv
_atom_site_adp_type
_atom_site_occupancy
_atom_site_symmetry_multiplicity
_atom_site_calc_flag
_atom_site_refinement_flags
Ir1 Ir 0.433161(9) 0.187006(9) 0.263993(6) 0.01144(4) Uani 1 1 d .
O1 O 0.36027(18) -0.03904(17) 0.22239(12) 0.0178(4) Uani 1 1 d .
O2 O 0.24850(18) 0.23033(18) 0.34572(12) 0.0186(4) Uani 1 1 d .
N1 N 0.3441(2) 0.2131(2) 0.14695(13) 0.0150(4) Uani 1 1 d .
N2 N 0.3655(2) 0.2458(2) 0.00939(14) 0.0205(5) Uani 1 1 d .
N3 N 0.5444(2) 0.1801(2) 0.37834(13) 0.0137(4) Uani 1 1 d .
N4 N 0.6905(2) 0.2835(2) 0.49507(14) 0.0160(4) Uani 1 1 d .
C1 C 0.2187(3) 0.2583(3) 0.12286(18) 0.0218(5) Uani 1 1 d .
H1 H 0.1377 0.2729 0.1592 0.026 Uiso 1 1 calc R
C2 C 0.2311(3) 0.2785(3) 0.03756(19) 0.0268(6) Uani 1 1 d .
H2 H 0.1604 0.3094 0.0036 0.032 Uiso 1 1 calc R
C3 C 0.4318(3) 0.2051(2) 0.07755(16) 0.0154(5) Uani 1 1 d .
C4 C 0.4231(3) 0.2592(3) -0.07747(19) 0.0305(7) Uani 1 1 d .
H4A H 0.5045 0.3296 -0.0645 0.046 Uiso 1 1 calc R
H4B H 0.3510 0.2922 -0.1126 0.046 Uiso 1 1 calc R
H4C H 0.4522 0.1646 -0.1134 0.046 Uiso 1 1 calc R
C5 C 0.5734(3) 0.1613(2) 0.08987(17) 0.0157(5) Uani 1 1 d .
C6 C 0.5963(2) 0.1456(2) 0.18023(16) 0.0141(5) Uani 1 1 d .
C7 C 0.7285(3) 0.1010(3) 0.19904(18) 0.0190(5) Uani 1 1 d .
H7 H 0.7480 0.0883 0.2580 0.023 Uiso 1 1 calc R
C8 C 0.8320(3) 0.0749(3) 0.13321(19) 0.0246(6) Uani 1 1 d .
H8 H 0.9208 0.0457 0.1483 0.029 Uiso 1 1 calc R
C9 C 0.8067(3) 0.0910(3) 0.04583(19) 0.0244(6) Uani 1 1 d .
H9 H 0.8779 0.0735 0.0017 0.029 Uiso 1 1 calc R
C10 C 0.6763(3) 0.1329(3) 0.02338(18) 0.0202(5) Uani 1 1 d .
H10 H 0.6575 0.1422 -0.0365 0.024 Uiso 1 1 calc R
C11 C 0.5075(2) 0.3955(2) 0.30862(16) 0.0143(5) Uani 1 1 d .
C12 C 0.4833(3) 0.5095(3) 0.26998(17) 0.0170(5) Uani 1 1 d .
H12 H 0.4269 0.4905 0.2151 0.020 Uiso 1 1 calc R
C13 C 0.5406(3) 0.6509(3) 0.31071(18) 0.0195(5) Uani 1 1 d .
H13 H 0.5227 0.7260 0.2830 0.023 Uiso 1 1 calc R
C14 C 0.6232(3) 0.6826(3) 0.39111(18) 0.0201(5) Uani 1 1 d .
H14 H 0.6617 0.7788 0.4179 0.024 Uiso 1 1 calc R
C15 C 0.6494(3) 0.5734(3) 0.43223(17) 0.0175(5) Uani 1 1 d .
H15 H 0.7045 0.5948 0.4877 0.021 Uiso 1 1 calc R
C16 C 0.5937(2) 0.4313(2) 0.39106(16) 0.0138(5) Uani 1 1 d .
C17 C 0.6127(2) 0.3057(2) 0.42472(16) 0.0138(5) Uani 1 1 d .
C18 C 0.6692(3) 0.1391(3) 0.49273(18) 0.0195(5) Uani 1 1 d .
H18 H 0.7100 0.0924 0.5337 0.023 Uiso 1 1 calc R
C19 C 0.5782(3) 0.0762(3) 0.42023(17) 0.0185(5) Uani 1 1 d .
H19 H 0.5441 -0.0228 0.4019 0.022 Uiso 1 1 calc R
C20 C 0.7817(3) 0.3901(3) 0.56257(18) 0.0220(6) Uani 1 1 d .
H20A H 0.8553 0.4307 0.5307 0.033 Uiso 1 1 calc R
H20B H 0.8249 0.3428 0.6050 0.033 Uiso 1 1 calc R
H20C H 0.7258 0.4682 0.5972 0.033 Uiso 1 1 calc R
C21 C 0.2084(3) -0.2495(3) 0.1970(2) 0.0279(6) Uani 1 1 d .
H21A H 0.1876 -0.2630 0.1314 0.042 Uiso 1 1 calc R
H21B H 0.1263 -0.2835 0.2253 0.042 Uiso 1 1 calc R
H21C H 0.2888 -0.3051 0.2042 0.042 Uiso 1 1 calc R
C22 C 0.2434(3) -0.0896(3) 0.24376(17) 0.0184(5) Uani 1 1 d .
C23 C 0.1467(3) -0.0142(3) 0.30464(18) 0.0220(5) Uani 1 1 d .
H23 H 0.0670 -0.0701 0.3158 0.026 Uiso 1 1 calc R
C24 C 0.1538(3) 0.1350(3) 0.35132(17) 0.0196(5) Uani 1 1 d .
C25 C 0.0363(3) 0.1919(3) 0.4152(2) 0.0314(7) Uani 1 1 d .
H25A H 0.0760 0.2387 0.4771 0.047 Uiso 1 1 calc R
H25B H -0.0300 0.1111 0.4173 0.047 Uiso 1 1 calc R
H25C H -0.0129 0.2627 0.3924 0.047 Uiso 1 1 calc R
Cl1 Cl 1.04027(8) 0.53364(11) 0.71695(6) 0.0462(2) Uani 1 1 d .
Cl2 Cl 1.09903(9) 0.51232(9) 0.90340(6) 0.0434(2) Uani 1 1 d .
C26 C 1.1709(3) 0.5405(3) 0.8013(2) 0.0315(7) Uani 1 1 d .
H26A H 1.2238 0.6362 0.8164 0.038 Uiso 1 1 calc R
H26B H 1.2377 0.4652 0.7765 0.038 Uiso 1 1 calc R

loop_
_atom_site_aniso_label
_atom_site_aniso_U_11
_atom_site_aniso_U_22
_atom_site_aniso_U_33
_atom_site_aniso_U_23
_atom_site_aniso_U_13
_atom_site_aniso_U_12
Ir1 0.01212(5) 0.00946(5) 0.01273(5) 0.00321(3) 0.00212(3) -0.00074(3)
O1 0.0188(9) 0.0122(8) 0.0208(9) 0.0028(7) 0.0025(7) -0.0038(7)
O2 0.0177(9) 0.0177(8) 0.0196(9) 0.0039(7) 0.0068(7) 0.0007(7)
N1 0.0151(10) 0.0139(9) 0.0156(10) 0.0034(8) 0.0009(8) 0.0010(8)
N2 0.0260(12) 0.0212(11) 0.0157(10) 0.0065(9) 0.0024(9) 0.0058(9)
N3 0.0156(10) 0.0115(9) 0.0149(10) 0.0051(8) 0.0030(8) -0.0005(8)
N4 0.0162(10) 0.0170(10) 0.0150(10) 0.0049(8) 0.0023(8) 0.0012(8)
C1 0.0183(13) 0.0237(13) 0.0237(13) 0.0061(11) 0.0016(10) 0.0066(10)
C2 0.0256(14) 0.0308(15) 0.0265(14) 0.0098(12) -0.0011(11) 0.0121(12)
C3 0.0187(12) 0.0112(10) 0.0155(12) 0.0024(9) 0.0004(9) -0.0004(9)
C4 0.0420(18) 0.0343(16) 0.0204(14) 0.0143(12) 0.0075(12) 0.0111(13)
C5 0.0164(12) 0.0123(11) 0.0175(12) 0.0030(9) 0.0013(9) -0.0011(9)
C6 0.0146(11) 0.0088(10) 0.0181(12) 0.0028(9) 0.0016(9) -0.0015(9)
C7 0.0164(12) 0.0190(12) 0.0220(13) 0.0066(10) -0.0008(10) 0.0012(10)
C8 0.0144(12) 0.0268(14) 0.0323(15) 0.0074(12) 0.0029(11) 0.0040(10)
C9 0.0181(13) 0.0255(14) 0.0279(14) 0.0037(11) 0.0116(11) 0.0022(10)
C10 0.0216(13) 0.0193(12) 0.0180(12) 0.0027(10) 0.0040(10) -0.0020(10)
C11 0.0153(11) 0.0135(11) 0.0138(11) 0.0031(9) 0.0056(9) 0.0021(9)
C12 0.0192(12) 0.0162(11) 0.0171(12) 0.0062(10) 0.0034(10) 0.0040(9)
C13 0.0238(13) 0.0129(11) 0.0252(13) 0.0097(10) 0.0094(11) 0.0042(10)
C14 0.0218(13) 0.0098(11) 0.0263(14) 0.0009(10) 0.0050(10) -0.0006(9)
C15 0.0202(12) 0.0138(11) 0.0169(12) 0.0015(9) 0.0035(10) -0.0008(9)
C16 0.0128(11) 0.0120(11) 0.0169(12) 0.0041(9) 0.0059(9) 0.0006(9)
C17 0.0133(11) 0.0125(11) 0.0159(12) 0.0042(9) 0.0048(9) 0.0008(9)
C18 0.0209(13) 0.0191(12) 0.0213(13) 0.0097(10) 0.0035(10) 0.0049(10)
C19 0.0237(13) 0.0131(11) 0.0208(13) 0.0084(10) 0.0036(10) 0.0003(10)
C20 0.0199(13) 0.0233(13) 0.0204(13) 0.0025(11) -0.0033(10) -0.0003(10)
C21 0.0278(15) 0.0186(13) 0.0340(16) 0.0041(12) 0.0001(12) -0.0096(11)
C22 0.0196(12) 0.0186(12) 0.0179(12) 0.0077(10) -0.0026(10) -0.0046(10)
C23 0.0177(12) 0.0243(13) 0.0235(13) 0.0073(11) 0.0047(10) -0.0072(10)
C24 0.0156(12) 0.0257(13) 0.0189(13) 0.0089(11) 0.0028(10) -0.0013(10)
C25 0.0236(15) 0.0347(16) 0.0339(16) 0.0059(13) 0.0139(12) -0.0006(12)
Cl1 0.0275(4) 0.0699(6) 0.0345(4) 0.0052(4) -0.0032(3) -0.0056(4)
Cl2 0.0435(5) 0.0421(4) 0.0529(5) 0.0285(4) -0.0001(4) -0.0034(4)
C26 0.0164(13) 0.0324(15) 0.0462(18) 0.0121(14) 0.0015(12) -0.0013(11)

loop_
_atom_type_symbol
_atom_type_description
_atom_type_scat_dispersion_real
_atom_type_scat_dispersion_imag
_atom_type_scat_source
C C 0.0033 0.0016 'International Tables Vol C Tables 4.2.6.8 and 6.1.1.4'
H H 0.0000 0.0000 'International Tables Vol C Tables 4.2.6.8 and 6.1.1.4'
N N 0.0061 0.0033 'International Tables Vol C Tables 4.2.6.8 and 6.1.1.4'
O O 0.0106 0.0060 'International Tables Vol C Tables 4.2.6.8 and 6.1.1.4'
Cl Cl 0.1484 0.1585 'International Tables Vol C Tables 4.2.6.8 and 6.1.1.4'
Ir Ir -1.4442 7.9887 'International Tables Vol C Tables 4.2.6.8 and 6.1.1.4'

loop_
_geom_angle_atom_site_label_1
_geom_angle_atom_site_label_2
_geom_angle_atom_site_label_3
_geom_angle
C6 Ir1 C11 89.22(9)
C6 Ir1 N3 94.79(9)
C11 Ir1 N3 80.16(9)
C6 Ir1 N1 80.13(9)
C11 Ir1 N1 93.55(9)
N3 Ir1 N1 172.03(8)
C6 Ir1 O1 90.84(8)
C11 Ir1 O1 176.75(8)
N3 Ir1 O1 96.59(7)
N1 Ir1 O1 89.66(7)
C6 Ir1 O2 176.01(8)
C11 Ir1 O2 91.91(8)
N3 Ir1 O2 89.17(7)
N1 Ir1 O2 95.98(7)
O1 Ir1 O2 88.24(6)
C22 O1 Ir1 124.84(16)
C24 O2 Ir1 124.75(16)
C3 N1 C1 108.2(2)
C3 N1 Ir1 115.10(16)
C1 N1 Ir1 135.91(17)
C3 N2 C2 107.3(2)
C3 N2 C4 127.9(2)
C2 N2 C4 124.7(2)
C17 N3 C19 107.8(2)
C17 N3 Ir1 115.25(16)
C19 N3 Ir1 136.81(16)
C17 N4 C18 107.7(2)
C17 N4 C20 127.6(2)
C18 N4 C20 124.7(2)
C2 C1 N1 107.8(2)
C2 C1 H1 126.1
N1 C1 H1 126.1
C1 C2 N2 107.5(2)
C1 C2 H2 126.2
N2 C2 H2 126.2
N1 C3 N2 109.1(2)
N1 C3 C5 117.2(2)
N2 C3 C5 133.7(2)
N2 C4 H4A 109.5
N2 C4 H4B 109.5
H4A C4 H4B 109.5
N2 C4 H4C 109.5
H4A C4 H4C 109.5
H4B C4 H4C 109.5
C10 C5 C6 122.1(2)
C10 C5 C3 126.4(2)
C6 C5 C3 111.5(2)
C7 C6 C5 116.3(2)
C7 C6 Ir1 128.03(19)
C5 C6 Ir1 115.69(17)
C8 C7 C6 121.7(2)
C8 C7 H7 119.2
C6 C7 H7 119.2
C9 C8 C7 120.8(2)
C9 C8 H8 119.6
C7 C8 H8 119.6
C8 C9 C10 119.7(2)
C8 C9 H9 120.1
C10 C9 H9 120.1
C9 C10 C5 119.5(2)
C9 C10 H10 120.3
C5 C10 H10 120.3
C12 C11 C16 116.5(2)
C12 C11 Ir1 128.13(18)
C16 C11 Ir1 115.35(17)
C13 C12 C11 121.4(2)
C13 C12 H12 119.3
C11 C12 H12 119.3
C14 C13 C12 120.8(2)
C14 C13 H13 119.6
C12 C13 H13 119.6
C13 C14 C15 119.9(2)
C13 C14 H14 120.1
C15 C14 H14 120.1
C14 C15 C16 119.5(2)
C14 C15 H15 120.3
C16 C15 H15 120.3
C15 C16 C11 121.9(2)
C15 C16 C17 126.1(2)
C11 C16 C17 112.0(2)
N3 C17 N4 109.2(2)
N3 C17 C16 117.2(2)
N4 C17 C16 133.6(2)
C19 C18 N4 106.9(2)
C19 C18 H18 126.5
N4 C18 H18 126.5
C18 C19 N3 108.4(2)
C18 C19 H19 125.8
N3 C19 H19 125.8
N4 C20 H20A 109.5
N4 C20 H20B 109.5
H20A C20 H20B 109.5
N4 C20 H20C 109.5
H20A C20 H20C 109.5
H20B C20 H20C 109.5
C22 C21 H21A 109.5
C22 C21 H21B 109.5
H21A C21 H21B 109.5
C22 C21 H21C 109.5
H21A C21 H21C 109.5
H21B C21 H21C 109.5
O1 C22 C23 127.1(2)
O1 C22 C21 114.9(2)
C23 C22 C21 118.1(2)
C22 C23 C24 127.7(2)
C22 C23 H23 116.2
C24 C23 H23 116.2
O2 C24 C23 127.1(2)
O2 C24 C25 114.8(2)
C23 C24 C25 118.1(2)
C24 C25 H25A 109.5
C24 C25 H25B 109.5
H25A C25 H25B 109.5
C24 C25 H25C 109.5
H25A C25 H25C 109.5
H25B C25 H25C 109.5
Cl1 C26 Cl2 112.01(16)
Cl1 C26 H26A 109.2
Cl2 C26 H26A 109.2
Cl1 C26 H26B 109.2
Cl2 C26 H26B 109.2
H26A C26 H26B 107.9

loop_
_geom_bond_atom_site_label_1
_geom_bond_atom_site_label_2
_geom_bond_distance
Ir1 C6 2.010(2)
Ir1 C11 2.011(2)
Ir1 N3 2.033(2)
Ir1 N1 2.034(2)
Ir1 O1 2.1572(16)
Ir1 O2 2.1618(17)
O1 C22 1.271(3)
O2 C24 1.269(3)
N1 C3 1.341(3)
N1 C1 1.372(3)
N2 C3 1.358(3)
N2 C2 1.383(3)
N2 C4 1.467(3)
N3 C17 1.342(3)
N3 C19 1.370(3)
N4 C17 1.359(3)
N4 C18 1.380(3)
N4 C20 1.464(3)
C1 C2 1.362(4)
C1 H1 0.9500
C2 H2 0.9500
C3 C5 1.461(3)
C4 H4A 0.9800
C4 H4B 0.9800
C4 H4C 0.9800
C5 C10 1.401(3)
C5 C6 1.430(3)
C6 C7 1.404(3)
C7 C8 1.397(4)
C7 H7 0.9500
C8 C9 1.391(4)
C8 H8 0.9500
C9 C10 1.393(4)
C9 H9 0.9500
C10 H10 0.9500
C11 C12 1.403(3)
C11 C16 1.431(3)
C12 C13 1.402(3)
C12 H12 0.9500
C13 C14 1.389(4)
C13 H13 0.9500
C14 C15 1.390(3)
C14 H14 0.9500
C15 C16 1.404(3)
C15 H15 0.9500
C16 C17 1.451(3)
C18 C19 1.366(3)
C18 H18 0.9500
C19 H19 0.9500
C20 H20A 0.9800
C20 H20B 0.9800
C20 H20C 0.9800
C21 C22 1.519(3)
C21 H21A 0.9800
C21 H21B 0.9800
C21 H21C 0.9800
C22 C23 1.400(4)
C23 C24 1.410(4)
C23 H23 0.9500
C24 C25 1.517(4)
C25 H25A 0.9800
C25 H25B 0.9800
C25 H25C 0.9800
Cl1 C26 1.754(3)
Cl2 C26 1.780(3)
C26 H26A 0.9900
C26 H26B 0.9900

loop_
_geom_torsion_atom_site_label_1
_geom_torsion_atom_site_label_2
_geom_torsion_atom_site_label_3
_geom_torsion_atom_site_label_4
_geom_torsion
C6 Ir1 O1 C22 -171.4(2)
N3 Ir1 O1 C22 93.6(2)
N1 Ir1 O1 C22 -91.3(2)
O2 Ir1 O1 C22 4.69(19)
C11 Ir1 O2 C24 -177.2(2)
N3 Ir1 O2 C24 -97.0(2)
N1 Ir1 O2 C24 89.1(2)
O1 Ir1 O2 C24 -0.4(2)
C6 Ir1 N1 C3 -5.69(16)
C11 Ir1 N1 C3 82.90(17)
O1 Ir1 N1 C3 -96.60(16)
O2 Ir1 N1 C3 175.20(16)
C6 Ir1 N1 C1 -173.9(2)
C11 Ir1 N1 C1 -85.3(2)
O1 Ir1 N1 C1 95.2(2)
O2 Ir1 N1 C1 7.0(2)
C6 Ir1 N3 C17 86.72(17)
C11 Ir1 N3 C17 -1.66(17)
O1 Ir1 N3 C17 178.12(16)
O2 Ir1 N3 C17 -93.74(17)
C6 Ir1 N3 C19 -87.8(2)
C11 Ir1 N3 C19 -176.1(3)
O1 Ir1 N3 C19 3.6(2)
O2 Ir1 N3 C19 91.8(2)
C3 N1 C1 C2 -0.2(3)
Ir1 N1 C1 C2 168.56(19)
N1 C1 C2 N2 -0.2(3)
C3 N2 C2 C1 0.6(3)
C4 N2 C2 C1 -177.5(2)
C1 N1 C3 N2 0.6(3)
Ir1 N1 C3 N2 -170.80(15)
C1 N1 C3 C5 178.8(2)
Ir1 N1 C3 C5 7.4(3)
C2 N2 C3 N1 -0.7(3)
C4 N2 C3 N1 177.3(2)
C2 N2 C3 C5 -178.6(3)
C4 N2 C3 C5 -0.5(4)
N1 C3 C5 C10 173.5(2)
N2 C3 C5 C10 -8.8(4)
N1 C3 C5 C6 -4.8(3)
N2 C3 C5 C6 172.9(2)
C10 C5 C6 C7 0.4(3)
C3 C5 C6 C7 178.8(2)
C10 C5 C6 Ir1 -178.55(18)
C3 C5 C6 Ir1 -0.1(2)
C11 Ir1 C6 C7 90.4(2)
N3 Ir1 C6 C7 10.4(2)
N1 Ir1 C6 C7 -175.8(2)
O1 Ir1 C6 C7 -86.3(2)
C11 Ir1 C6 C5 -90.74(18)
N3 Ir1 C6 C5 -170.81(17)
N1 Ir1 C6 C5 3.00(16)
O1 Ir1 C6 C5 92.51(17)
C5 C6 C7 C8 0.6(3)
Ir1 C6 C7 C8 179.39(19)
C6 C7 C8 C9 -0.6(4)
C7 C8 C9 C10 -0.4(4)
C8 C9 C10 C5 1.3(4)
C6 C5 C10 C9 -1.4(4)
C3 C5 C10 C9 -179.5(2)
C6 Ir1 C11 C12 86.2(2)
N3 Ir1 C11 C12 -178.8(2)
N1 Ir1 C11 C12 6.2(2)
O2 Ir1 C11 C12 -89.9(2)
C6 Ir1 C11 C16 -94.97(18)
N3 Ir1 C11 C16 0.03(17)
N1 Ir1 C11 C16 -175.03(17)
O2 Ir1 C11 C16 88.85(17)
C16 C11 C12 C13 -0.2(3)
Ir1 C11 C12 C13 178.55(18)
C11 C12 C13 C14 -0.2(4)
C12 C13 C14 C15 -0.2(4)
C13 C14 C15 C16 1.0(4)
C14 C15 C16 C11 -1.5(4)
C14 C15 C16 C17 179.3(2)
C12 C11 C16 C15 1.1(3)
Ir1 C11 C16 C15 -177.87(18)
C12 C11 C16 C17 -179.6(2)
Ir1 C11 C16 C17 1.4(3)
C19 N3 C17 N4 0.5(3)
Ir1 N3 C17 N4 -175.53(15)
C19 N3 C17 C16 179.0(2)
Ir1 N3 C17 C16 3.0(3)
C18 N4 C17 N3 -0.4(3)
C20 N4 C17 N3 179.6(2)
C18 N4 C17 C16 -178.6(3)
C20 N4 C17 C16 1.4(4)
C15 C16 C17 N3 176.4(2)
C11 C16 C17 N3 -2.9(3)
C15 C16 C17 N4 -5.5(4)
C11 C16 C17 N4 175.2(2)
C17 N4 C18 C19 0.1(3)
C20 N4 C18 C19 -179.9(2)
N4 C18 C19 N3 0.2(3)
C17 N3 C19 C18 -0.4(3)
Ir1 N3 C19 C18 174.31(18)
Ir1 O1 C22 C23 -7.0(4)
Ir1 O1 C22 C21 173.14(16)
O1 C22 C23 C24 3.9(5)
C21 C22 C23 C24 -176.2(3)
Ir1 O2 C24 C23 -2.1(4)
Ir1 O2 C24 C25 178.49(17)
C22 C23 C24 O2 1.4(5)
C22 C23 C24 C25 -179.2(3)
